data_4070411
loop_
_publ_author_name
'Mills, David P.'
'Wooles, Ashley J.'
'McMaster, Jonathan'
'Lewis, William'
'Blake, Alexander J.'
'Liddle, Stephen T.'

_publ_section_title
;
 Heteroleptic [M(CH2C6H5)2(I)(THF)3] Complexes (M = Y or Er): Remarkably
 Stable Precursors to Yttrium and Erbium T-Shaped Carbenes
;
_journal_issue 23
_journal_name_full Organometallics
_journal_page_first 6771
_journal_paper_doi 10.1021/om9007949
_journal_volume 28
_journal_year 2009
_chemical_formula_moiety 'C44.25 H60 I N2 O2 P2 Si2 Y'
_chemical_formula_sum 'C44.25 H60 I N2 O2 P2 Si2 Y'
_chemical_formula_weight 985.87
_chemical_name_systematic
; 
 ? 
;
_space_group_IT_number 14
_symmetry_cell_setting monoclinic
_symmetry_space_group_name_Hall '-P 2ybc'
_symmetry_space_group_name_H-M 'P 1 21/c 1'
_atom_sites_solution_hydrogens 'geom, Me from difmap'
_atom_sites_solution_primary direct
_atom_sites_solution_secondary difmap
_audit_creation_method 'enCIFer editing of SHELXL97 CIF output'
_cell_angle_alpha 90.00
_cell_angle_beta 101.744(2)
_cell_angle_gamma 90.00
_cell_formula_units_Z 4
_cell_length_a 22.2321(15)
_cell_length_b 10.4676(7)
_cell_length_c 22.5947(15)
_cell_measurement_reflns_used 5004
_cell_measurement_temperature 150(2)
_cell_measurement_theta_max 27.14
_cell_measurement_theta_min 2.23
_cell_volume 5148.1(6)
_computing_cell_refinement 'Bruker SAINT version 6.36A (Bruker, 2000)'
_computing_data_collection 'Bruker SMART version 5.625 (Bruker, 2001)'
_computing_data_reduction 'Bruker SAINT; SHELXTL (Sheldrick, 2008)'
_computing_molecular_graphics 'Bruker SHELXTL'
_computing_publication_material 'enCIFer(Allen et al.,2004);PLATON(Spek,2003)'
_computing_structure_refinement 'SHELXL97 (Sheldrick, 2008)'
_computing_structure_solution 'Bruker SHELXTL'
_diffrn_ambient_temperature 150(2)
_diffrn_measured_fraction_theta_full 0.994
_diffrn_measured_fraction_theta_max 0.994
_diffrn_measurement_device_type 'Bruker SMART APEX CCD diffractometer'
_diffrn_measurement_method '\w rotation with narrow frames'
_diffrn_radiation_monochromator graphite
_diffrn_radiation_source 'normal-focus sealed tube'
_diffrn_radiation_type MoK\a
_diffrn_radiation_wavelength 0.71073
_diffrn_reflns_av_R_equivalents 0.0370
_diffrn_reflns_av_sigmaI/netI 0.0483
_diffrn_reflns_limit_h_max 22
_diffrn_reflns_limit_h_min -26
_diffrn_reflns_limit_k_max 12
_diffrn_reflns_limit_k_min -12
_diffrn_reflns_limit_l_max 26
_diffrn_reflns_limit_l_min -26
_diffrn_reflns_number 25216
_diffrn_reflns_theta_full 25.00
_diffrn_reflns_theta_max 25.00
_diffrn_reflns_theta_min 2.15
_diffrn_standards_decay_% 0
_diffrn_standards_number 0
_exptl_absorpt_coefficient_mu 1.874
_exptl_absorpt_correction_T_max 0.90
_exptl_absorpt_correction_T_min 0.57
_exptl_absorpt_correction_type multi-scan
_exptl_absorpt_process_details '(SADABS; Bruker, 2001)'
_exptl_crystal_colour Colourless
_exptl_crystal_density_diffrn 1.272
_exptl_crystal_density_method 'not measured'
_exptl_crystal_description Block
_exptl_crystal_F_000 2022
_exptl_crystal_size_max 0.33
_exptl_crystal_size_mid 0.11
_exptl_crystal_size_min 0.06
_refine_diff_density_max 0.74
_refine_diff_density_min -0.59
_refine_diff_density_rms 0.08
_refine_ls_extinction_method none
_refine_ls_goodness_of_fit_ref 0.98
_refine_ls_hydrogen_treatment constr
_refine_ls_matrix_type full
_refine_ls_number_parameters 496
_refine_ls_number_reflns 9030
_refine_ls_number_restraints 442
_refine_ls_restrained_S_all 0.99
_refine_ls_R_factor_all 0.0595
_refine_ls_R_factor_gt 0.0409
_refine_ls_shift/su_max 0.002
_refine_ls_shift/su_mean 0.000
_refine_ls_structure_factor_coef Fsqd
_refine_ls_weighting_details 'calc w=1/[\s^2^(Fo^2^)+(0.0544P)^2^] where P=(Fo^2^+2Fc^2^)/3'
_refine_ls_weighting_scheme calc
_refine_ls_wR_factor_gt 0.0929
_refine_ls_wR_factor_ref 0.0987
_reflns_number_gt 6635
_reflns_number_total 9030
_reflns_threshold_expression I>2\s(I)
_cod_data_source_file om9007949_si_002.cif
_cod_data_source_block 3
_cod_depositor_comments
;
The following automatic conversions were performed:

'_symmetry_cell_setting' value 'Monoclinic' changed to 'monoclinic'
according to /home/saulius/struct/CIF-dictionaries/cif_core.dic
dictionary named 'cif_core.dic' version 2.4.2 from 2011-04-26.

Automatic conversion script
Id: cif_fix_values 1715 2011-07-08 13:25:40Z adriana 
;
_cod_original_sg_symbol_H-M 'P 21/c'
_cod_database_code 4070411

loop_
_symmetry_equiv_pos_as_xyz
'x, y, z'
'-x, y+1/2, -z+1/2'
'-x, -y, -z'
'x, -y-1/2, z-1/2'

loop_
_atom_site_label
_atom_site_type_symbol
_atom_site_fract_x
_atom_site_fract_y
_atom_site_fract_z
_atom_site_U_iso_or_equiv
_atom_site_adp_type
_atom_site_occupancy
_atom_site_symmetry_multiplicity
_atom_site_calc_flag
_atom_site_refinement_flags
_atom_site_disorder_assembly
_atom_site_disorder_group
Y1 Y 0.698704(15) 0.51648(3) 0.143920(14) 0.02297(10) Uani 1 1 d . . .
I1 I 0.613937(12) 0.51067(3) 0.018564(10) 0.04118(10) Uani 1 1 d . B .
C1 C 0.75290(15) 0.4848(3) 0.24384(15) 0.0240(8) Uani 1 1 d . B .
P1 P 0.81896(4) 0.52780(9) 0.22831(4) 0.0232(2) Uani 1 1 d . . .
P2 P 0.69218(4) 0.43164(9) 0.26685(4) 0.0212(2) Uani 1 1 d . . .
C2 C 0.85887(16) 0.6496(3) 0.27943(15) 0.0282(8) Uani 1 1 d U B .
C3 C 0.83012(16) 0.7042(3) 0.32236(15) 0.0305(8) Uani 1 1 d U . .
H3A H 0.7901 0.6771 0.3253 0.037 Uiso 1 1 calc R B .
C4 C 0.85984(18) 0.7989(4) 0.36125(17) 0.0386(9) Uani 1 1 d U B .
H4A H 0.8400 0.8362 0.3905 0.046 Uiso 1 1 calc R . .
C5 C 0.91800(19) 0.8380(4) 0.35710(19) 0.0462(10) Uani 1 1 d U . .
H5A H 0.9379 0.9031 0.3833 0.055 Uiso 1 1 calc R B .
C6 C 0.94763(19) 0.7837(4) 0.31545(19) 0.0472(10) Uani 1 1 d U B .
H6A H 0.9878 0.8108 0.3130 0.057 Uiso 1 1 calc R . .
C7 C 0.91850(18) 0.6893(4) 0.27728(18) 0.0406(10) Uani 1 1 d U . .
H7A H 0.9393 0.6508 0.2491 0.049 Uiso 1 1 calc R B .
C8 C 0.87308(15) 0.3939(3) 0.23919(16) 0.0267(8) Uani 1 1 d U B .
C9 C 0.90781(18) 0.3650(4) 0.29607(17) 0.0402(10) Uani 1 1 d U . .
H9A H 0.9105 0.4254 0.3279 0.048 Uiso 1 1 calc R B .
C10 C 0.93825(19) 0.2506(4) 0.30697(19) 0.0489(11) Uani 1 1 d U B .
H10A H 0.9633 0.2343 0.3456 0.059 Uiso 1 1 calc R . .
C11 C 0.93266(19) 0.1589(4) 0.2620(2) 0.0475(10) Uani 1 1 d U . .
H11A H 0.9516 0.0777 0.2702 0.057 Uiso 1 1 calc R B .
C12 C 0.89915(18) 0.1868(4) 0.2050(2) 0.0440(10) Uani 1 1 d U B .
H12A H 0.8961 0.1259 0.1733 0.053 Uiso 1 1 calc R . .
C13 C 0.86996(17) 0.3038(4) 0.19396(18) 0.0356(9) Uani 1 1 d U . .
H13A H 0.8473 0.3225 0.1545 0.043 Uiso 1 1 calc R B .
C14 C 0.67592(16) 0.5328(3) 0.32773(15) 0.0244(7) Uani 1 1 d U B .
C15 C 0.63812(17) 0.6388(3) 0.31410(17) 0.0326(8) Uani 1 1 d U . .
H15A H 0.6149 0.6496 0.2742 0.039 Uiso 1 1 calc R B .
C16 C 0.63370(18) 0.7290(4) 0.35768(17) 0.0383(9) Uani 1 1 d U B .
H16A H 0.6078 0.8013 0.3478 0.046 Uiso 1 1 calc R . .
C17 C 0.66726(19) 0.7131(4) 0.41559(17) 0.0408(10) Uani 1 1 d U . .
H17A H 0.6645 0.7746 0.4458 0.049 Uiso 1 1 calc R B .
C18 C 0.7046(2) 0.6088(4) 0.42967(17) 0.0422(10) Uani 1 1 d U B .
H18A H 0.7277 0.5982 0.4696 0.051 Uiso 1 1 calc R . .
C19 C 0.70877(18) 0.5193(4) 0.38609(16) 0.0342(9) Uani 1 1 d U . .
H19A H 0.7347 0.4471 0.3964 0.041 Uiso 1 1 calc R B .
C20 C 0.70391(15) 0.2722(3) 0.30091(14) 0.0247(8) Uani 1 1 d U B .
C21 C 0.66831(17) 0.2227(4) 0.33976(15) 0.0330(9) Uani 1 1 d U . .
H21A H 0.6359 0.2726 0.3494 0.040 Uiso 1 1 calc R B .
C22 C 0.67943(18) 0.1025(4) 0.36438(17) 0.0390(9) Uani 1 1 d U B .
H22A H 0.6546 0.0703 0.3906 0.047 Uiso 1 1 calc R . .
C23 C 0.72605(19) 0.0292(4) 0.35126(19) 0.0428(10) Uani 1 1 d U . .
H23A H 0.7337 -0.0537 0.3683 0.051 Uiso 1 1 calc R B .
C24 C 0.76221(18) 0.0770(4) 0.31273(18) 0.0412(10) Uani 1 1 d U B .
H24A H 0.7943 0.0262 0.3030 0.049 Uiso 1 1 calc R . .
C25 C 0.75153(16) 0.1985(3) 0.28852(15) 0.0292(8) Uani 1 1 d U . .
H25A H 0.7771 0.2314 0.2632 0.035 Uiso 1 1 calc R B .
N1 N 0.80427(13) 0.5748(3) 0.15855(12) 0.0268(7) Uani 1 1 d . B .
Si1 Si 0.84417(5) 0.65741(10) 0.11384(5) 0.0333(3) Uani 1 1 d . . .
C26 C 0.91744(18) 0.5763(4) 0.10798(18) 0.0419(10) Uani 1 1 d . B .
H26A H 0.9450 0.5749 0.1478 0.063 Uiso 1 1 calc R . .
H26B H 0.9371 0.6228 0.0794 0.063 Uiso 1 1 calc R . .
H26C H 0.9087 0.4885 0.0937 0.063 Uiso 1 1 calc R . .
C27 C 0.8615(2) 0.8263(4) 0.1397(2) 0.0624(14) Uani 1 1 d . B .
H27A H 0.8980 0.8276 0.1724 0.094 Uiso 1 1 calc R . .
H27B H 0.8264 0.8616 0.1545 0.094 Uiso 1 1 calc R . .
H27C H 0.8691 0.8780 0.1058 0.094 Uiso 1 1 calc R . .
C28 C 0.7958(2) 0.6652(5) 0.03656(19) 0.0643(15) Uani 1 1 d . B .
H28A H 0.7920 0.5795 0.0186 0.097 Uiso 1 1 calc R . .
H28B H 0.8149 0.7225 0.0115 0.097 Uiso 1 1 calc R . .
H28C H 0.7549 0.6975 0.0387 0.097 Uiso 1 1 calc R . .
N2 N 0.63610(12) 0.4352(3) 0.20831(12) 0.0226(6) Uani 1 1 d . A .
Si2 Si 0.55942(4) 0.39572(10) 0.19844(5) 0.0299(2) Uani 1 1 d . . .
C29 C 0.5159(8) 0.5353(14) 0.1564(7) 0.042(3) Uani 0.50 1 d PU A 1
H29A H 0.5267 0.6139 0.1797 0.063 Uiso 0.50 1 calc PR A 1
H29B H 0.4716 0.5201 0.1511 0.063 Uiso 0.50 1 calc PR A 1
H29C H 0.5269 0.5441 0.1167 0.063 Uiso 0.50 1 calc PR A 1
C30 C 0.5287(14) 0.3666(14) 0.2661(13) 0.046(4) Uani 0.50 1 d PU A 1
H30A H 0.5431 0.2834 0.2833 0.069 Uiso 0.50 1 calc PR A 1
H30B H 0.4837 0.3669 0.2556 0.069 Uiso 0.50 1 calc PR A 1
H30C H 0.5428 0.4338 0.2959 0.069 Uiso 0.50 1 calc PR A 1
C31 C 0.5425(5) 0.2573(11) 0.1462(5) 0.055(3) Uani 0.50 1 d PU A 1
H31A H 0.5609 0.2717 0.1109 0.082 Uiso 0.50 1 calc PR A 1
H31B H 0.4979 0.2477 0.1330 0.082 Uiso 0.50 1 calc PR A 1
H31C H 0.5597 0.1794 0.1671 0.082 Uiso 0.50 1 calc PR A 1
C29A C 0.5085(8) 0.4864(15) 0.1402(7) 0.051(4) Uani 0.50 1 d PU A 2
H29D H 0.5069 0.5754 0.1532 0.076 Uiso 0.50 1 calc PR A 2
H29E H 0.4672 0.4495 0.1334 0.076 Uiso 0.50 1 calc PR A 2
H29F H 0.5239 0.4833 0.1026 0.076 Uiso 0.50 1 calc PR A 2
C30A C 0.5273(13) 0.4182(14) 0.2682(13) 0.043(4) Uani 0.50 1 d PU A 2
H30D H 0.5479 0.3598 0.2998 0.065 Uiso 0.50 1 calc PR A 2
H30E H 0.4831 0.4000 0.2589 0.065 Uiso 0.50 1 calc PR A 2
H30F H 0.5340 0.5066 0.2823 0.065 Uiso 0.50 1 calc PR A 2
C31A C 0.5515(5) 0.2187(11) 0.1832(5) 0.057(3) Uani 0.50 1 d PU A 2
H31D H 0.5588 0.2006 0.1427 0.085 Uiso 0.50 1 calc PR A 2
H31E H 0.5100 0.1911 0.1857 0.085 Uiso 0.50 1 calc PR A 2
H31F H 0.5817 0.1725 0.2133 0.085 Uiso 0.50 1 calc PR A 2
O1 O 0.66841(11) 0.7300(2) 0.14977(11) 0.0381(7) Uani 0.50 1 d PD B 1
C32 C 0.6066(3) 0.7717(6) 0.1267(5) 0.066(3) Uani 0.50 1 d PDU B 1
H32A H 0.5774 0.7218 0.1452 0.080 Uiso 0.50 1 calc PR B 1
H32B H 0.5958 0.7598 0.0823 0.080 Uiso 0.50 1 calc PR B 1
C33 C 0.60361(18) 0.9111(4) 0.14234(16) 0.0471(10) Uani 0.50 1 d PDU B 1
H33A H 0.5618 0.9364 0.1465 0.057 Uiso 0.50 1 calc PR B 1
H33B H 0.6171 0.9663 0.1119 0.057 Uiso 0.50 1 calc PR B 1
C34 C 0.64859(17) 0.9154(4) 0.20252(16) 0.0476(10) Uani 0.50 1 d PDU B 1
H34A H 0.6667 1.0016 0.2104 0.057 Uiso 0.50 1 calc PR B 1
H34B H 0.6282 0.8915 0.2360 0.057 Uiso 0.50 1 calc PR B 1
C35 C 0.69715(16) 0.8184(3) 0.19547(16) 0.0404(9) Uani 0.50 1 d PDU B 1
H35A H 0.7323 0.8610 0.1831 0.048 Uiso 0.50 1 calc PR B 1
H35B H 0.7123 0.7732 0.2341 0.048 Uiso 0.50 1 calc PR B 1
O1A O 0.66841(11) 0.7300(2) 0.14977(11) 0.0381(7) Uani 0.50 1 d PD B 2
C32A C 0.6256(3) 0.8036(6) 0.1056(2) 0.0305(17) Uani 0.50 1 d PDU B 2
H32C H 0.5906 0.7499 0.0857 0.037 Uiso 0.50 1 calc PR B 2
H32D H 0.6462 0.8391 0.0743 0.037 Uiso 0.50 1 calc PR B 2
C33A C 0.60361(18) 0.9111(4) 0.14234(16) 0.0471(10) Uani 0.50 1 d PDU B 2
H33C H 0.6033 0.9938 0.1210 0.057 Uiso 0.50 1 calc PR B 2
H33D H 0.5616 0.8932 0.1485 0.057 Uiso 0.50 1 calc PR B 2
C34A C 0.64859(17) 0.9154(4) 0.20252(16) 0.0476(10) Uani 0.50 1 d PDU B 2
H34C H 0.6667 1.0016 0.2104 0.057 Uiso 0.50 1 calc PR B 2
H34D H 0.6282 0.8915 0.2360 0.057 Uiso 0.50 1 calc PR B 2
C35A C 0.69715(16) 0.8184(3) 0.19547(16) 0.0404(9) Uani 0.50 1 d PDU B 2
H35C H 0.7323 0.8610 0.1831 0.048 Uiso 0.50 1 calc PR B 2
H35D H 0.7123 0.7732 0.2341 0.048 Uiso 0.50 1 calc PR B 2
O2 O 0.72774(12) 0.3208(2) 0.10402(10) 0.0340(6) Uani 0.50 1 d PD B 1
C36 C 0.7539(2) 0.3060(4) 0.05117(15) 0.0444(10) Uani 0.50 1 d PDU B 1
H36A H 0.7909 0.3602 0.0542 0.053 Uiso 0.50 1 calc PR B 1
H36B H 0.7237 0.3305 0.0144 0.053 Uiso 0.50 1 calc PR B 1
C37 C 0.7706(4) 0.1653(5) 0.0489(4) 0.058(2) Uani 0.50 1 d PDU B 1
H37A H 0.7622 0.1335 0.0068 0.069 Uiso 0.50 1 calc PR B 1
H37B H 0.8145 0.1511 0.0671 0.069 Uiso 0.50 1 calc PR B 1
C38 C 0.7298(2) 0.1007(4) 0.0854(2) 0.0759(12) Uani 0.50 1 d PDU B 1
H38A H 0.6986 0.0476 0.0588 0.091 Uiso 0.50 1 calc PR B 1
H38B H 0.7544 0.0449 0.1165 0.091 Uiso 0.50 1 calc PR B 1
C39 C 0.6990(2) 0.2038(3) 0.1147(2) 0.0609(12) Uani 0.50 1 d PDU B 1
H39A H 0.6545 0.2068 0.0968 0.073 Uiso 0.50 1 calc PR B 1
H39B H 0.7043 0.1878 0.1586 0.073 Uiso 0.50 1 calc PR B 1
O2A O 0.72774(12) 0.3208(2) 0.10402(10) 0.0340(6) Uani 0.50 1 d PD B 2
C36A C 0.7539(2) 0.3060(4) 0.05117(15) 0.0444(10) Uani 0.50 1 d PDU B 2
H36C H 0.7987 0.3221 0.0612 0.053 Uiso 0.50 1 calc PR B 2
H36D H 0.7348 0.3670 0.0193 0.053 Uiso 0.50 1 calc PR B 2
C37A C 0.7412(5) 0.1702(5) 0.0296(3) 0.063(2) Uani 0.50 1 d PDU B 2
H37C H 0.7768 0.1335 0.0156 0.076 Uiso 0.50 1 calc PR B 2
H37D H 0.7046 0.1659 -0.0037 0.076 Uiso 0.50 1 calc PR B 2
C38A C 0.7298(2) 0.1007(4) 0.0854(2) 0.0759(12) Uani 0.50 1 d PDU B 2
H38C H 0.7025 0.0260 0.0744 0.091 Uiso 0.50 1 calc PR B 2
H38D H 0.7687 0.0727 0.1117 0.091 Uiso 0.50 1 calc PR B 2
C39A C 0.6990(2) 0.2038(3) 0.1147(2) 0.0609(12) Uani 0.50 1 d PDU B 2
H39C H 0.6545 0.2068 0.0968 0.073 Uiso 0.50 1 calc PR B 2
H39D H 0.7043 0.1878 0.1586 0.073 Uiso 0.50 1 calc PR B 2

loop_
_atom_site_aniso_label
_atom_site_aniso_U_11
_atom_site_aniso_U_22
_atom_site_aniso_U_33
_atom_site_aniso_U_23
_atom_site_aniso_U_13
_atom_site_aniso_U_12
Y1 0.02435(19) 0.0246(2) 0.01961(17) 0.00264(14) 0.00369(14) 0.00044(14)
I1 0.03779(17) 0.0614(2) 0.02166(14) -0.00213(12) -0.00030(11) 0.00356(13)
C1 0.0222(18) 0.027(2) 0.0225(17) 0.0046(15) 0.0035(14) 0.0031(15)
P1 0.0196(5) 0.0243(5) 0.0258(5) 0.0025(4) 0.0050(4) 0.0004(4)
P2 0.0204(5) 0.0243(5) 0.0193(4) 0.0021(4) 0.0050(4) 0.0006(4)
C2 0.0241(19) 0.027(2) 0.0329(19) 0.0037(15) 0.0035(16) 0.0041(15)
C3 0.028(2) 0.033(2) 0.0289(19) 0.0034(16) 0.0020(16) 0.0034(15)
C4 0.044(2) 0.034(2) 0.035(2) -0.0021(17) 0.0007(18) 0.0110(18)
C5 0.044(2) 0.032(2) 0.056(3) -0.0105(19) -0.005(2) -0.0012(18)
C6 0.034(2) 0.047(3) 0.057(3) -0.008(2) 0.000(2) -0.0103(19)
C7 0.034(2) 0.039(2) 0.049(2) -0.0094(19) 0.0085(19) -0.0046(18)
C8 0.0218(18) 0.0253(19) 0.0350(19) 0.0054(15) 0.0103(15) 0.0018(15)
C9 0.042(2) 0.046(2) 0.034(2) 0.0011(18) 0.0096(18) 0.0110(19)
C10 0.044(2) 0.056(3) 0.042(2) 0.013(2) -0.001(2) 0.021(2)
C11 0.039(2) 0.036(2) 0.070(3) 0.012(2) 0.018(2) 0.0128(18)
C12 0.038(2) 0.034(2) 0.058(2) -0.007(2) 0.005(2) 0.0049(18)
C13 0.029(2) 0.034(2) 0.042(2) 0.0020(17) 0.0052(17) 0.0019(16)
C14 0.0246(18) 0.0273(19) 0.0240(17) -0.0002(14) 0.0113(15) 0.0008(14)
C15 0.031(2) 0.033(2) 0.0329(19) -0.0028(16) 0.0058(16) -0.0007(16)
C16 0.039(2) 0.032(2) 0.047(2) -0.0064(18) 0.0167(18) 0.0044(17)
C17 0.058(3) 0.034(2) 0.034(2) -0.0120(17) 0.0186(19) -0.0078(19)
C18 0.060(3) 0.042(2) 0.0240(19) -0.0038(17) 0.0080(18) -0.005(2)
C19 0.041(2) 0.034(2) 0.0256(18) 0.0015(16) 0.0037(17) 0.0028(17)
C20 0.0278(19) 0.0231(19) 0.0226(17) 0.0006(14) 0.0034(15) -0.0010(14)
C21 0.033(2) 0.036(2) 0.0321(19) 0.0032(16) 0.0098(16) -0.0018(16)
C22 0.044(2) 0.039(2) 0.034(2) 0.0136(18) 0.0069(18) -0.0073(18)
C23 0.043(2) 0.033(2) 0.048(2) 0.0181(18) -0.0008(19) -0.0028(18)
C24 0.038(2) 0.031(2) 0.053(2) 0.0053(19) 0.0061(19) 0.0072(18)
C25 0.030(2) 0.028(2) 0.0298(19) 0.0032(15) 0.0056(16) 0.0004(15)
N1 0.0260(16) 0.0291(17) 0.0263(15) 0.0030(13) 0.0078(13) -0.0002(13)
Si1 0.0312(6) 0.0345(6) 0.0364(6) 0.0106(5) 0.0123(5) -0.0013(5)
C26 0.039(2) 0.050(3) 0.041(2) -0.008(2) 0.018(2) -0.008(2)
C27 0.079(4) 0.035(3) 0.086(3) 0.007(2) 0.047(3) -0.008(2)
C28 0.058(3) 0.085(4) 0.048(3) 0.041(3) 0.004(2) -0.008(3)
N2 0.0231(16) 0.0231(16) 0.0212(14) 0.0014(12) 0.0039(12) -0.0007(12)
Si2 0.0196(5) 0.0340(6) 0.0359(6) -0.0066(5) 0.0049(4) -0.0006(4)
C29 0.024(6) 0.054(10) 0.040(8) 0.000(5) -0.012(5) -0.008(6)
C30 0.034(5) 0.054(11) 0.047(5) 0.024(11) 0.005(4) -0.013(10)
C31 0.034(5) 0.059(7) 0.072(8) -0.020(6) 0.014(6) -0.012(5)
C29A 0.029(6) 0.076(12) 0.042(9) 0.018(6) -0.004(6) -0.014(7)
C30A 0.028(5) 0.052(11) 0.049(5) 0.015(11) 0.008(4) -0.011(10)
C31A 0.036(5) 0.050(7) 0.087(8) -0.019(6) 0.018(7) -0.009(4)
O1 0.0345(15) 0.0263(15) 0.0455(16) 0.0008(12) -0.0109(13) 0.0039(12)
C32 0.046(5) 0.044(4) 0.092(5) -0.003(4) -0.024(4) -0.002(4)
C33 0.039(2) 0.041(2) 0.058(2) -0.0017(18) 0.0027(18) 0.0126(18)
C34 0.048(2) 0.043(2) 0.048(2) -0.0028(18) 0.0034(18) 0.0120(18)
C35 0.034(2) 0.041(2) 0.041(2) -0.0067(18) -0.0034(17) 0.0025(17)
O1A 0.0345(15) 0.0263(15) 0.0455(16) 0.0008(12) -0.0109(13) 0.0039(12)
C32A 0.031(4) 0.014(3) 0.042(4) 0.007(3) -0.003(3) -0.003(3)
C33A 0.039(2) 0.041(2) 0.058(2) -0.0017(18) 0.0027(18) 0.0126(18)
C34A 0.048(2) 0.043(2) 0.048(2) -0.0028(18) 0.0034(18) 0.0120(18)
C35A 0.034(2) 0.041(2) 0.041(2) -0.0067(18) -0.0034(17) 0.0025(17)
O2 0.0500(16) 0.0273(15) 0.0277(13) -0.0032(11) 0.0146(12) 0.0003(12)
C36 0.058(2) 0.044(2) 0.038(2) -0.0067(18) 0.0275(19) 0.0015(19)
C37 0.069(4) 0.048(4) 0.066(4) -0.023(3) 0.037(3) -0.006(3)
C38 0.092(3) 0.048(2) 0.101(3) -0.014(2) 0.051(2) -0.007(2)
C39 0.088(3) 0.034(2) 0.075(3) -0.011(2) 0.048(2) -0.013(2)
O2A 0.0500(16) 0.0273(15) 0.0277(13) -0.0032(11) 0.0146(12) 0.0003(12)
C36A 0.058(2) 0.044(2) 0.038(2) -0.0067(18) 0.0275(19) 0.0015(19)
C37A 0.073(4) 0.054(4) 0.075(4) -0.029(3) 0.047(4) -0.012(4)
C38A 0.092(3) 0.048(2) 0.101(3) -0.014(2) 0.051(2) -0.007(2)
C39A 0.088(3) 0.034(2) 0.075(3) -0.011(2) 0.048(2) -0.013(2)

loop_
_atom_type_symbol
_atom_type_description
_atom_type_scat_dispersion_real
_atom_type_scat_dispersion_imag
_atom_type_scat_source
C C 0.0033 0.0016 'International Tables Vol C Tables 4.2.6.8 and 6.1.1.4'
H H 0.0000 0.0000 'International Tables Vol C Tables 4.2.6.8 and 6.1.1.4'
N N 0.0061 0.0033 'International Tables Vol C Tables 4.2.6.8 and 6.1.1.4'
O O 0.0106 0.0060 'International Tables Vol C Tables 4.2.6.8 and 6.1.1.4'
Si Si 0.0817 0.0704 'International Tables Vol C Tables 4.2.6.8 and 6.1.1.4'
P P 0.1023 0.0942 'International Tables Vol C Tables 4.2.6.8 and 6.1.1.4'
Y Y -2.7962 3.5667 'International Tables Vol C Tables 4.2.6.8 and 6.1.1.4'
I I -0.4742 1.8119 'International Tables Vol C Tables 4.2.6.8 and 6.1.1.4'

loop_
_geom_angle_atom_site_label_1
_geom_angle_atom_site_label_2
_geom_angle_atom_site_label_3
_geom_angle
O1 Y1 C1 100.18(10)
O1 Y1 N2 95.52(9)
C1 Y1 N2 67.07(10)
O1 Y1 O2 160.85(8)
C1 Y1 O2 96.70(10)
N2 Y1 O2 99.35(9)
O1 Y1 N1 91.95(9)
C1 Y1 N1 66.79(10)
N2 Y1 N1 133.86(9)
O2 Y1 N1 86.42(9)
O1 Y1 I1 86.64(6)
C1 Y1 I1 168.66(8)
N2 Y1 I1 103.47(6)
O2 Y1 I1 78.23(6)
N1 Y1 I1 122.42(7)
P2 C1 P1 172.5(2)
P2 C1 Y1 93.34(15)
P1 C1 Y1 93.55(14)
N1 P1 C1 106.23(16)
N1 P1 C2 112.31(16)
C1 P1 C2 113.42(17)
N1 P1 C8 111.10(15)
C1 P1 C8 110.71(16)
C2 P1 C8 103.18(16)
N2 P2 C1 106.20(15)
N2 P2 C14 111.28(15)
C1 P2 C14 110.10(17)
N2 P2 C20 112.52(15)
C1 P2 C20 112.71(16)
C14 P2 C20 104.13(15)
C3 C2 C7 118.4(3)
C3 C2 P1 119.7(3)
C7 C2 P1 121.9(3)
C2 C3 C4 120.3(4)
C5 C4 C3 119.9(4)
C6 C5 C4 120.7(4)
C5 C6 C7 119.5(4)
C6 C7 C2 121.2(4)
C13 C8 C9 118.0(3)
C13 C8 P1 119.4(3)
C9 C8 P1 121.1(3)
C10 C9 C8 121.1(4)
C9 C10 C11 120.4(4)
C12 C11 C10 119.2(4)
C11 C12 C13 119.9(4)
C8 C13 C12 121.3(4)
C19 C14 C15 118.2(3)
C19 C14 P2 120.9(3)
C15 C14 P2 120.0(3)
C16 C15 C14 121.0(4)
C17 C16 C15 119.4(4)
C18 C17 C16 120.2(4)
C17 C18 C19 120.2(4)
C18 C19 C14 121.0(4)
C25 C20 C21 118.4(3)
C25 C20 P2 118.2(3)
C21 C20 P2 123.5(3)
C22 C21 C20 121.0(4)
C23 C22 C21 120.4(4)
C22 C23 C24 119.5(4)
C25 C24 C23 120.2(4)
C20 C25 C24 120.6(3)
P1 N1 Si1 134.67(18)
P1 N1 Y1 93.15(12)
Si1 N1 Y1 131.53(15)
N1 Si1 C28 107.88(17)
N1 Si1 C26 112.17(17)
C28 Si1 C26 107.5(2)
N1 Si1 C27 113.00(18)
C28 Si1 C27 107.1(2)
C26 Si1 C27 108.9(2)
P2 N2 Si2 132.47(17)
P2 N2 Y1 93.39(12)
Si2 N2 Y1 134.14(14)
N2 Si2 C29A 114.9(5)
N2 Si2 C30 117.5(9)
N2 Si2 C31 109.6(4)
C30 Si2 C31 109.9(7)
N2 Si2 C30A 113.4(8)
C29A Si2 C30A 104.8(10)
N2 Si2 C31A 108.2(4)
C29A Si2 C31A 111.1(5)
C30A Si2 C31A 103.9(6)
N2 Si2 C29 105.7(5)
C30 Si2 C29 108.0(9)
C31 Si2 C29 105.4(5)
C32 O1 C35 108.6(4)
C32 O1 Y1 122.3(3)
C35 O1 Y1 124.30(19)
O1 C32 C33 107.1(4)
C32 C33 C34 100.8(4)
C35 C34 C33 103.9(3)
O1 C35 C34 106.6(3)
C39 O2 C36 108.6(3)
C39 O2 Y1 120.7(2)
C36 O2 Y1 126.4(2)
O2 C36 C37 106.0(3)
C38 C37 C36 103.7(4)
C39 C38 C37 107.4(4)
O2 C39 C38 106.5(3)

loop_
_geom_bond_atom_site_label_1
_geom_bond_atom_site_label_2
_geom_bond_distance
Y1 O1 2.346(2)
Y1 C1 2.356(3)
Y1 N2 2.367(3)
Y1 O2 2.379(2)
Y1 N1 2.382(3)
Y1 I1 3.0667(4)
C1 P2 1.640(3)
C1 P1 1.641(3)
P1 N1 1.620(3)
P1 C2 1.825(4)
P1 C8 1.831(3)
P2 N2 1.623(3)
P2 C14 1.829(3)
P2 C20 1.834(3)
C2 C3 1.389(5)
C2 C7 1.400(5)
C3 C4 1.398(5)
C4 C5 1.377(6)
C5 C6 1.377(6)
C6 C7 1.383(5)
C8 C13 1.382(5)
C8 C9 1.391(5)
C9 C10 1.373(6)
C10 C11 1.386(6)
C11 C12 1.382(6)
C12 C13 1.384(5)
C14 C19 1.379(5)
C14 C15 1.389(5)
C15 C16 1.382(5)
C16 C17 1.378(5)
C17 C18 1.369(6)
C18 C19 1.376(5)
C20 C25 1.384(5)
C20 C21 1.396(5)
C21 C22 1.377(5)
C22 C23 1.370(6)
C23 C24 1.393(5)
C24 C25 1.385(5)
N1 Si1 1.709(3)
Si1 C28 1.857(4)
Si1 C26 1.865(4)
Si1 C27 1.878(4)
N2 Si2 1.724(3)
Si2 C29A 1.819(18)
Si2 C30 1.82(3)
Si2 C31 1.859(11)
Si2 C30A 1.87(3)
Si2 C31A 1.886(11)
Si2 C29 1.897(18)
O1 C32 1.436(5)
O1 C35 1.436(3)
C32 C33 1.507(5)
C33 C34 1.516(3)
C34 C35 1.514(3)
O2 C39 1.424(3)
O2 C36 1.439(3)
C36 C37 1.522(5)
C37 C38 1.504(5)
C38 C39 1.502(3)
